data_4125413
loop_
_publ_author_name
'Piou, Tiffany'
'Romanov-Michailidis, Fedor'
'Romanova-Michaelides, Maria'
'Jackson, Kelvin E.'
'Semakul, Natthawat'
'Taggart, Trevor D.'
'Newell, Brian S.'
'Rithner, Christopher D.'
'Paton, Robert S.'
'Rovis, Tomislav'

_publ_section_title
;
 Correlating Reactivity and Selectivity to Cyclopentadienyl Ligand
 Properties in Rh(III)-Catalyzed C-H Activation Reactions: An Experimental
 and Computational Study.
;
_journal_issue 3
_journal_name_full 'Journal of the American Chemical Society'
_journal_page_first 1296
_journal_page_last 1310
_journal_paper_doi 10.1021/jacs.6b11670
_journal_volume 139
_journal_year 2017
_chemical_formula_moiety 'C26 H42 Cl4 Rh2'
_chemical_formula_sum 'C26 H42 Cl4 Rh2'
_chemical_formula_weight 702.21
_space_group_crystal_system monoclinic
_space_group_IT_number 15
_space_group_name_Hall '-C 2yc'
_space_group_name_H-M_alt 'C 1 2/c 1'
_symmetry_space_group_name_Hall '-C 2yc'
_symmetry_space_group_name_H-M 'C 1 2/c 1'
_atom_sites_solution_hydrogens geom
_audit_creation_method SHELXL-2014/7
_cell_angle_alpha 90
_cell_angle_beta 94.378(3)
_cell_angle_gamma 90
_cell_formula_units_Z 12
_cell_length_a 22.258(3)
_cell_length_b 12.0838(16)
_cell_length_c 32.954(4)
_cell_measurement_reflns_used 9884
_cell_measurement_temperature 120(2)
_cell_measurement_theta_max 24.62
_cell_measurement_theta_min 2.72
_cell_volume 8837(2)
_computing_cell_refinement 'Bruker SAINT'
_computing_data_collection 'Bruker APEX2'
_computing_data_reduction 'Bruker SAINT'
_computing_molecular_graphics 'Bruker SHELXTL'
_computing_publication_material 'Bruker SHELXTL'
_computing_structure_refinement 'SHELXL-2014/7 (Sheldrick, 2014)'
_computing_structure_solution 'SHELXS-97 (Sheldrick 2008)'
_diffrn_ambient_temperature 120(2)
_diffrn_measured_fraction_theta_full 0.990
_diffrn_measured_fraction_theta_max 0.990
_diffrn_measurement_device_type 'Bruker APEX-II CCD'
_diffrn_measurement_method '\f and \w scans'
_diffrn_radiation_type MoK\a
_diffrn_radiation_wavelength 0.71073
_diffrn_reflns_av_R_equivalents 0.1791
_diffrn_reflns_av_unetI/netI 0.0692
_diffrn_reflns_Laue_measured_fraction_full 0.990
_diffrn_reflns_Laue_measured_fraction_max 0.990
_diffrn_reflns_limit_h_max 26
_diffrn_reflns_limit_h_min -26
_diffrn_reflns_limit_k_max 14
_diffrn_reflns_limit_k_min -14
_diffrn_reflns_limit_l_max 38
_diffrn_reflns_limit_l_min -38
_diffrn_reflns_number 120284
_diffrn_reflns_point_group_measured_fraction_full 0.990
_diffrn_reflns_point_group_measured_fraction_max 0.990
_diffrn_reflns_theta_full 24.925
_diffrn_reflns_theta_max 24.925
_diffrn_reflns_theta_min 2.971
_exptl_absorpt_coefficient_mu 1.496
_exptl_absorpt_correction_T_max 0.7451
_exptl_absorpt_correction_T_min 0.6525
_exptl_absorpt_correction_type multi-scan
_exptl_absorpt_process_details 'SCALE (Bruker, 2009)'
_exptl_crystal_colour red
_exptl_crystal_density_diffrn 1.583
_exptl_crystal_density_meas ?
_exptl_crystal_density_method 'not measured'
_exptl_crystal_description block
_exptl_crystal_F_000 4272
_exptl_crystal_size_max 0.155
_exptl_crystal_size_mid 0.142
_exptl_crystal_size_min 0.109
_refine_diff_density_max 0.708
_refine_diff_density_min -0.917
_refine_diff_density_rms 0.127
_refine_ls_extinction_method none
_refine_ls_goodness_of_fit_ref 1.054
_refine_ls_hydrogen_treatment constr
_refine_ls_matrix_type full
_refine_ls_number_parameters 451
_refine_ls_number_reflns 7638
_refine_ls_number_restraints 0
_refine_ls_restrained_S_all 1.054
_refine_ls_R_factor_all 0.0774
_refine_ls_R_factor_gt 0.0435
_refine_ls_shift/su_max 0.001
_refine_ls_shift/su_mean 0.000
_refine_ls_structure_factor_coef Fsqd
_refine_ls_weighting_details 'w=1/[\s^2^(Fo^2^)+(0.0230P)^2^+27.5344P] where P=(Fo^2^+2Fc^2^)/3'
_refine_ls_weighting_scheme calc
_refine_ls_wR_factor_gt 0.0705
_refine_ls_wR_factor_ref 0.0787
_reflns_Friedel_coverage 0.000
_reflns_number_gt 5565
_reflns_number_total 7638
_reflns_threshold_expression 'I > 2\s(I)'
_cod_data_source_file Rh20.cif
_cod_data_source_block rovis207
_cod_depositor_comments
;
The following automatic conversions were performed:

'_exptl_crystal_density_meas' value 'not measured' was changed to '?'
- the value is perceived as not measured.

Automatic conversion script
Id: cif_fix_values 4268 2015-11-12 08:31:59Z antanas 

 Adding full bibliography for 4125410--4125429.cif.
;
_cod_original_cell_volume 8838(2)
_cod_database_code 4125413
_shelx_shelxl_version_number 2014/7
_shelx_space_group_comment
; 
The symmetry employed for this shelxl refinement is uniquely defined 
by the following loop, which should always be used as a source of 
symmetry information in preference to the above space-group names. 
They are only intended as comments. 
;
_shelx_estimated_absorpt_t_min 0.801
_shelx_estimated_absorpt_t_max 0.854

loop_
_space_group_symop_operation_xyz
'x, y, z'
'-x, y, -z+1/2'
'x+1/2, y+1/2, z'
'-x+1/2, y+1/2, -z+1/2'
'-x, -y, -z'
'x, -y, z-1/2'
'-x+1/2, -y+1/2, -z'
'x+1/2, -y+1/2, z-1/2'

loop_
_atom_site_label
_atom_site_type_symbol
_atom_site_fract_x
_atom_site_fract_y
_atom_site_fract_z
_atom_site_U_iso_or_equiv
_atom_site_adp_type
_atom_site_occupancy
_atom_site_site_symmetry_order
_atom_site_calc_flag
_atom_site_refinement_flags_posn
_atom_site_refinement_flags_adp
Rh1 Rh 0.33406(2) 0.19420(3) 0.13435(2) 0.01403(11) Uani 1 1 d . .
Rh2 Rh 0.28680(2) 0.09920(3) 0.23340(2) 0.01241(10) Uani 1 1 d . .
Rh3 Rh 0.44695(2) 0.50135(4) 0.95485(2) 0.01665(11) Uani 1 1 d . .
C1 C 0.2907(2) 0.2640(4) 0.08030(15) 0.0159(12) Uani 1 1 d . .
C2 C 0.3484(2) 0.2218(4) 0.07213(14) 0.0159(12) Uani 1 1 d . .
H2 H 0.3801 0.2649 0.0627 0.019 Uiso 1 1 calc R U
C3 C 0.3518(2) 0.1053(4) 0.08009(14) 0.0156(12) Uani 1 1 d . .
C4 C 0.2932(2) 0.0764(4) 0.09312(15) 0.0163(12) Uani 1 1 d . .
H4 H 0.2814 0.0043 0.1008 0.020 Uiso 1 1 calc R U
C5 C 0.2570(2) 0.1697(4) 0.09276(15) 0.0168(13) Uani 1 1 d . .
H5 H 0.2164 0.1713 0.0996 0.020 Uiso 1 1 calc R U
C6 C 0.2675(2) 0.3811(4) 0.07201(16) 0.0202(13) Uani 1 1 d . .
C7 C 0.2424(2) 0.3847(5) 0.02722(16) 0.0262(14) Uani 1 1 d . .
H7A H 0.2750 0.3709 0.0096 0.039 Uiso 1 1 calc R U
H7B H 0.2248 0.4578 0.0211 0.039 Uiso 1 1 calc R U
H7C H 0.2112 0.3278 0.0225 0.039 Uiso 1 1 calc R U
C8 C 0.3186(3) 0.4650(4) 0.07901(18) 0.0308(15) Uani 1 1 d . .
H8A H 0.3357 0.4602 0.1073 0.046 Uiso 1 1 calc R U
H8B H 0.3030 0.5398 0.0736 0.046 Uiso 1 1 calc R U
H8C H 0.3501 0.4489 0.0606 0.046 Uiso 1 1 calc R U
C9 C 0.2163(3) 0.4085(5) 0.09873(19) 0.0453(19) Uani 1 1 d . .
H9A H 0.1831 0.3563 0.0930 0.068 Uiso 1 1 calc R U
H9B H 0.2020 0.4840 0.0929 0.068 Uiso 1 1 calc R U
H9C H 0.2309 0.4029 0.1275 0.068 Uiso 1 1 calc R U
C10 C 0.4042(2) 0.0286(4) 0.07252(16) 0.0176(12) Uani 1 1 d . .
C11 C 0.4139(3) 0.0348(5) 0.02744(16) 0.0272(14) Uani 1 1 d . .
H11A H 0.3762 0.0167 0.0115 0.041 Uiso 1 1 calc R U
H11B H 0.4452 -0.0181 0.0211 0.041 Uiso 1 1 calc R U
H11C H 0.4266 0.1098 0.0207 0.041 Uiso 1 1 calc R U
C12 C 0.4613(2) 0.0678(5) 0.09737(17) 0.0288(15) Uani 1 1 d . .
H12A H 0.4952 0.0199 0.0917 0.043 Uiso 1 1 calc R U
H12B H 0.4550 0.0644 0.1264 0.043 Uiso 1 1 calc R U
H12C H 0.4703 0.1442 0.0899 0.043 Uiso 1 1 calc R U
C13 C 0.3897(3) -0.0895(5) 0.08443(18) 0.0298(15) Uani 1 1 d . .
H13A H 0.3536 -0.1147 0.0682 0.045 Uiso 1 1 calc R U
H13B H 0.3826 -0.0919 0.1134 0.045 Uiso 1 1 calc R U
H13C H 0.4237 -0.1378 0.0794 0.045 Uiso 1 1 calc R U
C14 C 0.3426(2) 0.1324(4) 0.28922(15) 0.0171(12) Uani 1 1 d . .
C15 C 0.2905(2) 0.1993(4) 0.28692(14) 0.0116(11) Uani 1 1 d . .
H15 H 0.2906 0.2779 0.2865 0.014 Uiso 1 1 calc R U
C16 C 0.2373(2) 0.1320(4) 0.28534(14) 0.0145(12) Uani 1 1 d . .
C17 C 0.2579(3) 0.0202(4) 0.28588(14) 0.0201(13) Uani 1 1 d . .
H17 H 0.2329 -0.0437 0.2850 0.024 Uiso 1 1 calc R U
C18 C 0.3211(3) 0.0200(4) 0.28800(14) 0.0199(13) Uani 1 1 d . .
H18 H 0.3458 -0.0441 0.2886 0.024 Uiso 1 1 calc R U
C19 C 0.4070(2) 0.1712(4) 0.29544(15) 0.0189(13) Uani 1 1 d . .
C20 C 0.4192(2) 0.2661(5) 0.26722(17) 0.0273(15) Uani 1 1 d . .
H20A H 0.4160 0.2397 0.2390 0.041 Uiso 1 1 calc R U
H20B H 0.4599 0.2949 0.2741 0.041 Uiso 1 1 calc R U
H20C H 0.3896 0.3250 0.2703 0.041 Uiso 1 1 calc R U
C21 C 0.4511(3) 0.0758(5) 0.29073(17) 0.0317(16) Uani 1 1 d . .
H21A H 0.4446 0.0186 0.3110 0.047 Uiso 1 1 calc R U
H21B H 0.4926 0.1034 0.2948 0.047 Uiso 1 1 calc R U
H21C H 0.4445 0.0442 0.2634 0.047 Uiso 1 1 calc R U
C22 C 0.4155(2) 0.2140(5) 0.33962(17) 0.0318(16) Uani 1 1 d . .
H22A H 0.3887 0.2772 0.3429 0.048 Uiso 1 1 calc R U
H22B H 0.4574 0.2373 0.3456 0.048 Uiso 1 1 calc R U
H22C H 0.4058 0.1548 0.3584 0.048 Uiso 1 1 calc R U
C23 C 0.1729(2) 0.1709(4) 0.28834(15) 0.0168(12) Uani 1 1 d . .
C24 C 0.1568(3) 0.2622(5) 0.25765(17) 0.0269(14) Uani 1 1 d . .
H24A H 0.1847 0.3243 0.2625 0.040 Uiso 1 1 calc R U
H24B H 0.1155 0.2874 0.2607 0.040 Uiso 1 1 calc R U
H24C H 0.1597 0.2336 0.2300 0.040 Uiso 1 1 calc R U
C25 C 0.1289(3) 0.0739(5) 0.28221(17) 0.0284(15) Uani 1 1 d . .
H25A H 0.1346 0.0378 0.2562 0.043 Uiso 1 1 calc R U
H25B H 0.0875 0.1013 0.2822 0.043 Uiso 1 1 calc R U
H25C H 0.1365 0.0205 0.3044 0.043 Uiso 1 1 calc R U
C26 C 0.1696(2) 0.2185(5) 0.33153(16) 0.0287(15) Uani 1 1 d . .
H26A H 0.1820 0.1616 0.3517 0.043 Uiso 1 1 calc R U
H26B H 0.1282 0.2415 0.3353 0.043 Uiso 1 1 calc R U
H26C H 0.1965 0.2825 0.3351 0.043 Uiso 1 1 calc R U
C27 C 0.4416(2) 0.4959(4) 0.89003(14) 0.0148(11) Uani 1 1 d . .
C28 C 0.3844(2) 0.5258(4) 0.90345(14) 0.0157(12) Uani 1 1 d . .
H28 H 0.3482 0.4853 0.8978 0.019 Uiso 1 1 calc R U
C29 C 0.3895(2) 0.6255(4) 0.92663(14) 0.0129(12) Uani 1 1 d . .
C30 C 0.4520(2) 0.6590(5) 0.92700(16) 0.0212(13) Uani 1 1 d . .
H30 H 0.4692 0.7229 0.9400 0.025 Uiso 1 1 calc R U
C31 C 0.4830(3) 0.5805(4) 0.90474(16) 0.0229(14) Uani 1 1 d . .
H31 H 0.5246 0.5832 0.9002 0.027 Uiso 1 1 calc R U
C32 C 0.4552(2) 0.4009(5) 0.86176(16) 0.0204(13) Uani 1 1 d . .
C33 C 0.4567(3) 0.4520(5) 0.81893(16) 0.0314(15) Uani 1 1 d . .
H33A H 0.4653 0.3941 0.7994 0.047 Uiso 1 1 calc R U
H33B H 0.4881 0.5089 0.8193 0.047 Uiso 1 1 calc R U
H33C H 0.4175 0.4856 0.8109 0.047 Uiso 1 1 calc R U
C34 C 0.5167(3) 0.3508(5) 0.87418(18) 0.0363(17) Uani 1 1 d . .
H34A H 0.5161 0.3177 0.9013 0.054 Uiso 1 1 calc R U
H34B H 0.5475 0.4089 0.8747 0.054 Uiso 1 1 calc R U
H34C H 0.5260 0.2937 0.8545 0.054 Uiso 1 1 calc R U
C35 C 0.4064(3) 0.3125(5) 0.86184(18) 0.0306(15) Uani 1 1 d . .
H35A H 0.4039 0.2848 0.8896 0.046 Uiso 1 1 calc R U
H35B H 0.4164 0.2513 0.8440 0.046 Uiso 1 1 calc R U
H35C H 0.3676 0.3445 0.8519 0.046 Uiso 1 1 calc R U
C36 C 0.3379(2) 0.6883(4) 0.94421(15) 0.0167(12) Uani 1 1 d . .
C37 C 0.3617(3) 0.7905(4) 0.96763(17) 0.0259(14) Uani 1 1 d . .
H37A H 0.3912 0.7677 0.9896 0.039 Uiso 1 1 calc R U
H37B H 0.3282 0.8288 0.9792 0.039 Uiso 1 1 calc R U
H37C H 0.3810 0.8404 0.9491 0.039 Uiso 1 1 calc R U
C38 C 0.2939(2) 0.7254(4) 0.90858(16) 0.0221(13) Uani 1 1 d . .
H38A H 0.3138 0.7794 0.8919 0.033 Uiso 1 1 calc R U
H38B H 0.2584 0.7593 0.9192 0.033 Uiso 1 1 calc R U
H38C H 0.2816 0.6611 0.8919 0.033 Uiso 1 1 calc R U
C39 C 0.3047(2) 0.6129(4) 0.97246(15) 0.0192(13) Uani 1 1 d . .
H39A H 0.2945 0.5430 0.9585 0.029 Uiso 1 1 calc R U
H39B H 0.2677 0.6495 0.9797 0.029 Uiso 1 1 calc R U
H39C H 0.3306 0.5981 0.9972 0.029 Uiso 1 1 calc R U
Cl1 Cl 0.41365(6) 0.31304(12) 0.15763(4) 0.0254(3) Uani 1 1 d . .
Cl2 Cl 0.27262(6) 0.25623(10) 0.18821(4) 0.0191(3) Uani 1 1 d . .
Cl3 Cl 0.36671(6) 0.05793(11) 0.18766(4) 0.0171(3) Uani 1 1 d . .
Cl4 Cl 0.21992(6) -0.00757(11) 0.18774(4) 0.0180(3) Uani 1 1 d . .
Cl5 Cl 0.45500(7) 0.57807(14) 1.02369(4) 0.0339(4) Uani 1 1 d . .
Cl6 Cl 0.39794(8) 0.34137(13) 0.97802(5) 0.0385(4) Uani 1 1 d . .

loop_
_atom_site_aniso_label
_atom_site_aniso_U_11
_atom_site_aniso_U_22
_atom_site_aniso_U_33
_atom_site_aniso_U_23
_atom_site_aniso_U_13
_atom_site_aniso_U_12
Rh1 0.0180(2) 0.0135(2) 0.0106(2) -0.00032(18) 0.00125(17) -0.00390(19)
Rh2 0.0175(2) 0.0100(2) 0.0096(2) -0.00030(18) -0.00005(16) -0.00056(19)
Rh3 0.0142(2) 0.0248(3) 0.0109(2) 0.0048(2) 0.00042(17) 0.0041(2)
C1 0.018(3) 0.020(3) 0.008(3) -0.005(2) -0.004(2) 0.000(2)
C2 0.021(3) 0.019(3) 0.007(3) 0.000(2) 0.000(2) -0.005(2)
C3 0.022(3) 0.016(3) 0.009(3) -0.001(2) -0.001(2) -0.001(3)
C4 0.021(3) 0.016(3) 0.012(3) -0.006(2) 0.000(2) -0.004(2)
C5 0.014(3) 0.025(3) 0.011(3) -0.002(2) -0.003(2) -0.002(2)
C6 0.028(3) 0.017(3) 0.016(3) 0.005(2) 0.004(2) 0.005(3)
C7 0.021(3) 0.027(4) 0.030(3) 0.008(3) -0.004(3) 0.000(3)
C8 0.040(4) 0.013(3) 0.037(4) -0.003(3) -0.011(3) 0.003(3)
C9 0.069(5) 0.026(4) 0.044(4) 0.014(3) 0.025(4) 0.028(4)
C10 0.019(3) 0.013(3) 0.021(3) -0.001(2) 0.002(2) 0.003(2)
C11 0.032(4) 0.028(4) 0.021(3) -0.003(3) 0.005(3) 0.008(3)
C12 0.013(3) 0.042(4) 0.031(4) -0.005(3) 0.001(3) 0.001(3)
C13 0.032(4) 0.022(3) 0.036(4) 0.001(3) 0.007(3) 0.004(3)
C14 0.020(3) 0.019(3) 0.011(3) -0.002(2) -0.001(2) 0.005(2)
C15 0.012(3) 0.013(3) 0.010(3) -0.006(2) 0.000(2) -0.004(2)
C16 0.022(3) 0.020(3) 0.002(3) -0.002(2) -0.001(2) -0.008(2)
C17 0.038(4) 0.013(3) 0.009(3) 0.004(2) 0.000(2) -0.010(3)
C18 0.033(3) 0.020(3) 0.005(3) 0.000(2) -0.006(2) 0.007(3)
C19 0.017(3) 0.028(3) 0.011(3) -0.009(2) -0.004(2) 0.000(3)
C20 0.015(3) 0.038(4) 0.029(3) -0.011(3) 0.001(3) -0.008(3)
C21 0.023(3) 0.049(4) 0.022(3) -0.005(3) -0.004(3) 0.011(3)
C22 0.017(3) 0.050(4) 0.027(3) -0.009(3) -0.007(3) -0.002(3)
C23 0.018(3) 0.021(3) 0.011(3) -0.005(2) 0.001(2) -0.010(2)
C24 0.026(3) 0.030(4) 0.024(3) 0.006(3) 0.000(3) 0.000(3)
C25 0.026(3) 0.037(4) 0.022(3) -0.004(3) 0.000(3) -0.013(3)
C26 0.018(3) 0.042(4) 0.026(3) -0.005(3) 0.006(3) -0.005(3)
C27 0.018(3) 0.016(3) 0.011(3) 0.003(2) 0.002(2) 0.001(3)
C28 0.016(3) 0.017(3) 0.013(3) 0.004(2) -0.004(2) -0.001(2)
C29 0.014(3) 0.013(3) 0.010(3) 0.003(2) -0.003(2) -0.002(2)
C30 0.022(3) 0.019(3) 0.022(3) 0.002(2) 0.001(3) -0.003(3)
C31 0.022(3) 0.028(4) 0.020(3) 0.009(3) 0.010(2) 0.000(3)
C32 0.021(3) 0.022(3) 0.018(3) -0.004(3) -0.002(2) 0.005(3)
C33 0.033(4) 0.046(4) 0.014(3) -0.010(3) 0.001(3) 0.003(3)
C34 0.032(4) 0.047(4) 0.029(4) -0.012(3) -0.004(3) 0.020(3)
C35 0.031(4) 0.028(4) 0.033(4) -0.010(3) 0.006(3) 0.004(3)
C36 0.014(3) 0.019(3) 0.017(3) 0.001(2) -0.001(2) 0.006(2)
C37 0.030(3) 0.021(3) 0.027(3) -0.005(3) -0.001(3) 0.002(3)
C38 0.023(3) 0.022(3) 0.022(3) 0.001(3) 0.000(2) 0.007(3)
C39 0.018(3) 0.024(3) 0.015(3) 0.001(2) 0.002(2) 0.005(3)
Cl1 0.0290(8) 0.0278(8) 0.0189(7) 0.0002(6) -0.0008(6) -0.0151(7)
Cl2 0.0327(8) 0.0117(7) 0.0138(7) 0.0016(5) 0.0066(6) 0.0021(6)
Cl3 0.0183(7) 0.0195(7) 0.0134(7) 0.0007(5) 0.0006(5) 0.0015(6)
Cl4 0.0211(7) 0.0161(7) 0.0163(7) -0.0017(6) -0.0026(5) -0.0036(6)
Cl5 0.0276(8) 0.0609(11) 0.0122(7) -0.0044(7) -0.0049(6) 0.0246(8)
Cl6 0.0496(11) 0.0287(9) 0.0399(10) 0.0176(7) 0.0216(8) 0.0056(8)

loop_
_atom_type_symbol
_atom_type_description
_atom_type_scat_dispersion_real
_atom_type_scat_dispersion_imag
_atom_type_scat_source
C C 0.0033 0.0016 'International Tables Vol C Tables 4.2.6.8 and 6.1.1.4'
H H 0.0000 0.0000 'International Tables Vol C Tables 4.2.6.8 and 6.1.1.4'
Cl Cl 0.1484 0.1585 'International Tables Vol C Tables 4.2.6.8 and 6.1.1.4'
Rh Rh -1.1178 0.9187 'International Tables Vol C Tables 4.2.6.8 and 6.1.1.4'

loop_
_geom_angle_atom_site_label_1
_geom_angle_atom_site_label_2
_geom_angle_atom_site_label_3
_geom_angle
_geom_angle_site_symmetry_1
_geom_angle_site_symmetry_3
C4 Rh1 C2 64.93(19) . .
C4 Rh1 C5 37.99(19) . .
C2 Rh1 C5 64.8(2) . .
C4 Rh1 C1 65.6(2) . .
C2 Rh1 C1 39.10(19) . .
C5 Rh1 C1 39.49(19) . .
C4 Rh1 C3 39.58(19) . .
C2 Rh1 C3 39.16(19) . .
C5 Rh1 C3 65.51(19) . .
C1 Rh1 C3 66.60(19) . .
C4 Rh1 Cl1 152.73(14) . .
C2 Rh1 Cl1 93.10(14) . .
C5 Rh1 Cl1 147.07(14) . .
C1 Rh1 Cl1 108.10(14) . .
C3 Rh1 Cl1 113.15(14) . .
C4 Rh1 Cl2 115.79(14) . .
C2 Rh1 Cl2 141.94(14) . .
C5 Rh1 Cl2 92.43(14) . .
C1 Rh1 Cl2 104.08(14) . .
C3 Rh1 Cl2 155.24(14) . .
Cl1 Rh1 Cl2 91.44(5) . .
C4 Rh1 Cl3 95.52(15) . .
C2 Rh1 Cl3 136.99(14) . .
C5 Rh1 Cl3 122.80(14) . .
C1 Rh1 Cl3 160.86(14) . .
C3 Rh1 Cl3 101.27(14) . .
Cl1 Rh1 Cl3 90.09(5) . .
Cl2 Rh1 Cl3 80.72(4) . .
C17 Rh2 C18 38.6(2) . .
C17 Rh2 C15 64.88(19) . .
C18 Rh2 C15 64.4(2) . .
C17 Rh2 C16 39.13(19) . .
C18 Rh2 C16 65.2(2) . .
C15 Rh2 C16 39.16(18) . .
C17 Rh2 C14 65.3(2) . .
C18 Rh2 C14 39.04(19) . .
C15 Rh2 C14 38.18(18) . .
C16 Rh2 C14 65.52(19) . .
C17 Rh2 Cl4 93.26(15) . .
C18 Rh2 Cl4 116.90(15) . .
C15 Rh2 Cl4 143.33(13) . .
C16 Rh2 Cl4 105.48(14) . .
C14 Rh2 Cl4 155.79(14) . .
C17 Rh2 Cl2 145.39(15) . .
C18 Rh2 Cl2 153.55(15) . .
C15 Rh2 Cl2 93.40(14) . .
C16 Rh2 Cl2 107.20(14) . .
C14 Rh2 Cl2 114.52(14) . .
Cl4 Rh2 Cl2 89.44(5) . .
C17 Rh2 Cl3 133.28(15) . .
C18 Rh2 Cl3 101.34(15) . .
C15 Rh2 Cl3 129.43(13) . .
C16 Rh2 Cl3 164.56(14) . .
C14 Rh2 Cl3 99.35(14) . .
Cl4 Rh2 Cl3 87.15(5) . .
Cl2 Rh2 Cl3 81.30(4) . .
C31 Rh3 C30 38.9(2) . .
C31 Rh3 C28 65.2(2) . .
C30 Rh3 C28 65.4(2) . .
C31 Rh3 C27 39.5(2) . .
C30 Rh3 C27 66.1(2) . .
C28 Rh3 C27 39.10(18) . .
C31 Rh3 C29 66.0(2) . .
C30 Rh3 C29 39.75(19) . .
C28 Rh3 C29 39.04(18) . .
C27 Rh3 C29 66.41(19) . .
C31 Rh3 Cl6 145.99(16) . .
C30 Rh3 Cl6 155.67(15) . .
C28 Rh3 Cl6 94.62(15) . .
C27 Rh3 Cl6 107.77(15) . .
C29 Rh3 Cl6 115.92(14) . .
C31 Rh3 Cl5 91.12(16) . 5_667
C30 Rh3 Cl5 113.77(15) . 5_667
C28 Rh3 Cl5 143.28(14) . 5_667
C27 Rh3 Cl5 105.00(14) . 5_667
C29 Rh3 Cl5 153.46(14) . 5_667
Cl6 Rh3 Cl5 90.53(6) . 5_667
C31 Rh3 Cl5 123.16(16) . .
C30 Rh3 Cl5 93.35(15) . .
C28 Rh3 Cl5 133.05(14) . .
C27 Rh3 Cl5 159.45(15) . .
C29 Rh3 Cl5 97.86(14) . .
Cl6 Rh3 Cl5 90.75(6) . .
Cl5 Rh3 Cl5 83.08(5) 5_667 .
C2 C1 C5 105.4(4) . .
C2 C1 C6 126.6(5) . .
C5 C1 C6 127.5(5) . .
C2 C1 Rh1 70.1(3) . .
C5 C1 Rh1 70.2(3) . .
C6 C1 Rh1 130.0(3) . .
C1 C2 C3 110.7(5) . .
C1 C2 Rh1 70.8(3) . .
C3 C2 Rh1 71.3(3) . .
C1 C2 H2 124.7 . .
C3 C2 H2 124.7 . .
Rh1 C2 H2 124.9 . .
C2 C3 C4 104.8(5) . .
C2 C3 C10 126.7(5) . .
C4 C3 C10 128.3(5) . .
C2 C3 Rh1 69.6(3) . .
C4 C3 Rh1 69.3(3) . .
C10 C3 Rh1 129.2(3) . .
C5 C4 C3 109.7(5) . .
C5 C4 Rh1 71.3(3) . .
C3 C4 Rh1 71.1(3) . .
C5 C4 H4 125.1 . .
C3 C4 H4 125.1 . .
Rh1 C4 H4 124.0 . .
C4 C5 C1 109.3(5) . .
C4 C5 Rh1 70.7(3) . .
C1 C5 Rh1 70.3(3) . .
C4 C5 H5 125.3 . .
C1 C5 H5 125.3 . .
Rh1 C5 H5 125.3 . .
C1 C6 C8 110.5(4) . .
C1 C6 C9 110.8(4) . .
C8 C6 C9 110.4(5) . .
C1 C6 C7 107.0(4) . .
C8 C6 C7 109.8(4) . .
C9 C6 C7 108.3(5) . .
C6 C7 H7A 109.5 . .
C6 C7 H7B 109.5 . .
H7A C7 H7B 109.5 . .
C6 C7 H7C 109.5 . .
H7A C7 H7C 109.5 . .
H7B C7 H7C 109.5 . .
C6 C8 H8A 109.5 . .
C6 C8 H8B 109.5 . .
H8A C8 H8B 109.5 . .
C6 C8 H8C 109.5 . .
H8A C8 H8C 109.5 . .
H8B C8 H8C 109.5 . .
C6 C9 H9A 109.5 . .
C6 C9 H9B 109.5 . .
H9A C9 H9B 109.5 . .
C6 C9 H9C 109.5 . .
H9A C9 H9C 109.5 . .
H9B C9 H9C 109.5 . .
C11 C10 C13 110.3(4) . .
C11 C10 C3 107.3(4) . .
C13 C10 C3 110.3(4) . .
C11 C10 C12 109.5(5) . .
C13 C10 C12 109.6(5) . .
C3 C10 C12 109.8(4) . .
C10 C11 H11A 109.5 . .
C10 C11 H11B 109.5 . .
H11A C11 H11B 109.5 . .
C10 C11 H11C 109.5 . .
H11A C11 H11C 109.5 . .
H11B C11 H11C 109.5 . .
C10 C12 H12A 109.5 . .
C10 C12 H12B 109.5 . .
H12A C12 H12B 109.5 . .
C10 C12 H12C 109.5 . .
H12A C12 H12C 109.5 . .
H12B C12 H12C 109.5 . .
C10 C13 H13A 109.5 . .
C10 C13 H13B 109.5 . .
H13A C13 H13B 109.5 . .
C10 C13 H13C 109.5 . .
H13A C13 H13C 109.5 . .
H13B C13 H13C 109.5 . .
C15 C14 C18 105.6(5) . .
C15 C14 C19 126.8(5) . .
C18 C14 C19 127.4(5) . .
C15 C14 Rh2 69.3(3) . .
C18 C14 Rh2 68.7(3) . .
C19 C14 Rh2 130.3(4) . .
C14 C15 C16 110.5(5) . .
C14 C15 Rh2 72.5(3) . .
C16 C15 Rh2 70.7(3) . .
C14 C15 H15 124.7 . .
C16 C15 H15 124.7 . .
Rh2 C15 H15 123.6 . .
C17 C16 C15 105.8(5) . .
C17 C16 C23 126.6(5) . .
C15 C16 C23 127.1(5) . .
C17 C16 Rh2 69.5(3) . .
C15 C16 Rh2 70.1(3) . .
C23 C16 Rh2 130.9(3) . .
C18 C17 C16 108.8(5) . .
C18 C17 Rh2 71.1(3) . .
C16 C17 Rh2 71.4(3) . .
C18 C17 H17 125.6 . .
C16 C17 H17 125.6 . .
Rh2 C17 H17 123.6 . .
C17 C18 C14 109.2(5) . .
C17 C18 Rh2 70.3(3) . .
C14 C18 Rh2 72.3(3) . .
C17 C18 H18 125.4 . .
C14 C18 H18 125.4 . .
Rh2 C18 H18 123.6 . .
C14 C19 C20 111.4(4) . .
C14 C19 C21 111.3(4) . .
C20 C19 C21 111.3(5) . .
C14 C19 C22 106.2(4) . .
C20 C19 C22 108.1(5) . .
C21 C19 C22 108.4(4) . .
C19 C20 H20A 109.5 . .
C19 C20 H20B 109.5 . .
H20A C20 H20B 109.5 . .
C19 C20 H20C 109.5 . .
H20A C20 H20C 109.5 . .
H20B C20 H20C 109.5 . .
C19 C21 H21A 109.5 . .
C19 C21 H21B 109.5 . .
H21A C21 H21B 109.5 . .
C19 C21 H21C 109.5 . .
H21A C21 H21C 109.5 . .
H21B C21 H21C 109.5 . .
C19 C22 H22A 109.5 . .
C19 C22 H22B 109.5 . .
H22A C22 H22B 109.5 . .
C19 C22 H22C 109.5 . .
H22A C22 H22C 109.5 . .
H22B C22 H22C 109.5 . .
C16 C23 C24 110.9(4) . .
C16 C23 C25 110.6(4) . .
C24 C23 C25 110.6(4) . .
C16 C23 C26 106.7(4) . .
C24 C23 C26 108.6(5) . .
C25 C23 C26 109.4(4) . .
C23 C24 H24A 109.5 . .
C23 C24 H24B 109.5 . .
H24A C24 H24B 109.5 . .
C23 C24 H24C 109.5 . .
H24A C24 H24C 109.5 . .
H24B C24 H24C 109.5 . .
C23 C25 H25A 109.5 . .
C23 C25 H25B 109.5 . .
H25A C25 H25B 109.5 . .
C23 C25 H25C 109.5 . .
H25A C25 H25C 109.5 . .
H25B C25 H25C 109.5 . .
C23 C26 H26A 109.5 . .
C23 C26 H26B 109.5 . .
H26A C26 H26B 109.5 . .
C23 C26 H26C 109.5 . .
H26A C26 H26C 109.5 . .
H26B C26 H26C 109.5 . .
C28 C27 C31 106.3(5) . .
C28 C27 C32 127.2(5) . .
C31 C27 C32 126.2(5) . .
C28 C27 Rh3 70.4(3) . .
C31 C27 Rh3 69.8(3) . .
C32 C27 Rh3 129.6(4) . .
C29 C28 C27 110.1(5) . .
C29 C28 Rh3 70.8(3) . .
C27 C28 Rh3 70.5(3) . .
C29 C28 H28 124.9 . .
C27 C28 H28 124.9 . .
Rh3 C28 H28 125.4 . .
C28 C29 C30 106.1(4) . .
C28 C29 C36 126.3(5) . .
C30 C29 C36 127.4(5) . .
C28 C29 Rh3 70.2(3) . .
C30 C29 Rh3 69.5(3) . .
C36 C29 Rh3 128.7(3) . .
C31 C30 C29 108.4(5) . .
C31 C30 Rh3 70.5(3) . .
C29 C30 Rh3 70.7(3) . .
C31 C30 H30 125.8 . .
C29 C30 H30 125.8 . .
Rh3 C30 H30 124.6 . .
C30 C31 C27 109.1(5) . .
C30 C31 Rh3 70.6(3) . .
C27 C31 Rh3 70.7(3) . .
C30 C31 H31 125.5 . .
C27 C31 H31 125.5 . .
Rh3 C31 H31 124.8 . .
C35 C32 C27 110.7(4) . .
C35 C32 C34 110.3(5) . .
C27 C32 C34 110.6(4) . .
C35 C32 C33 110.3(5) . .
C27 C32 C33 106.1(4) . .
C34 C32 C33 108.9(5) . .
C32 C33 H33A 109.5 . .
C32 C33 H33B 109.5 . .
H33A C33 H33B 109.5 . .
C32 C33 H33C 109.5 . .
H33A C33 H33C 109.5 . .
H33B C33 H33C 109.5 . .
C32 C34 H34A 109.5 . .
C32 C34 H34B 109.5 . .
H34A C34 H34B 109.5 . .
C32 C34 H34C 109.5 . .
H34A C34 H34C 109.5 . .
H34B C34 H34C 109.5 . .
C32 C35 H35A 109.5 . .
C32 C35 H35B 109.5 . .
H35A C35 H35B 109.5 . .
C32 C35 H35C 109.5 . .
H35A C35 H35C 109.5 . .
H35B C35 H35C 109.5 . .
C29 C36 C37 110.6(4) . .
C29 C36 C39 110.3(4) . .
C37 C36 C39 109.7(4) . .
C29 C36 C38 108.0(4) . .
C37 C36 C38 109.0(4) . .
C39 C36 C38 109.2(4) . .
C36 C37 H37A 109.5 . .
C36 C37 H37B 109.5 . .
H37A C37 H37B 109.5 . .
C36 C37 H37C 109.5 . .
H37A C37 H37C 109.5 . .
H37B C37 H37C 109.5 . .
C36 C38 H38A 109.5 . .
C36 C38 H38B 109.5 . .
H38A C38 H38B 109.5 . .
C36 C38 H38C 109.5 . .
H38A C38 H38C 109.5 . .
H38B C38 H38C 109.5 . .
C36 C39 H39A 109.5 . .
C36 C39 H39B 109.5 . .
H39A C39 H39B 109.5 . .
C36 C39 H39C 109.5 . .
H39A C39 H39C 109.5 . .
H39B C39 H39C 109.5 . .
Rh2 Cl2 Rh1 98.79(5) . .
Rh2 Cl3 Rh1 96.47(5) . .
Rh3 Cl5 Rh3 96.92(5) 5_667 .

loop_
_geom_bond_atom_site_label_1
_geom_bond_atom_site_label_2
_geom_bond_distance
_geom_bond_site_symmetry_2
Rh1 C4 2.124(5) .
Rh1 C2 2.125(5) .
Rh1 C5 2.132(5) .
Rh1 C1 2.133(5) .
Rh1 C3 2.148(5) .
Rh1 Cl1 2.3625(14) .
Rh1 Cl2 2.4399(13) .
Rh1 Cl3 2.4761(13) .
Rh2 C17 2.118(5) .
Rh2 C18 2.128(5) .
Rh2 C15 2.135(5) .
Rh2 C16 2.143(5) .
Rh2 C14 2.176(5) .
Rh2 Cl4 2.4090(13) .
Rh2 Cl2 2.4180(13) .
Rh2 Cl3 2.4685(13) .
Rh3 C31 2.118(5) .
Rh3 C30 2.121(5) .
Rh3 C28 2.129(5) .
Rh3 C27 2.131(5) .
Rh3 C29 2.137(5) .
Rh3 Cl6 2.3743(16) .
Rh3 Cl5 2.4389(14) 5_667
Rh3 Cl5 2.4446(14) .
C1 C2 1.425(7) .
C1 C5 1.441(7) .
C1 C6 1.525(7) .
C2 C3 1.432(7) .
C2 H2 0.9500 .
C3 C4 1.447(7) .
C3 C10 1.526(7) .
C4 C5 1.385(7) .
C4 H4 0.9500 .
C5 H5 0.9500 .
C6 C8 1.529(8) .
C6 C9 1.529(8) .
C6 C7 1.539(7) .
C7 H7A 0.9800 .
C7 H7B 0.9800 .
C7 H7C 0.9800 .
C8 H8A 0.9800 .
C8 H8B 0.9800 .
C8 H8C 0.9800 .
C9 H9A 0.9800 .
C9 H9B 0.9800 .
C9 H9C 0.9800 .
C10 C11 1.519(7) .
C10 C13 1.521(7) .
C10 C12 1.533(7) .
C11 H11A 0.9800 .
C11 H11B 0.9800 .
C11 H11C 0.9800 .
C12 H12A 0.9800 .
C12 H12B 0.9800 .
C12 H12C 0.9800 .
C13 H13A 0.9800 .
C13 H13B 0.9800 .
C13 H13C 0.9800 .
C14 C15 1.411(7) .
C14 C18 1.439(7) .
C14 C19 1.509(7) .
C15 C16 1.434(7) .
C15 H15 0.9500 .
C16 C17 1.427(7) .
C16 C23 1.519(7) .
C17 C18 1.404(7) .
C17 H17 0.9500 .
C18 H18 0.9500 .
C19 C20 1.513(7) .
C19 C21 1.530(7) .
C19 C22 1.543(7) .
C20 H20A 0.9800 .
C20 H20B 0.9800 .
C20 H20C 0.9800 .
C21 H21A 0.9800 .
C21 H21B 0.9800 .
C21 H21C 0.9800 .
C22 H22A 0.9800 .
C22 H22B 0.9800 .
C22 H22C 0.9800 .
C23 C24 1.520(7) .
C23 C25 1.530(7) .
C23 C26 1.542(7) .
C24 H24A 0.9800 .
C24 H24B 0.9800 .
C24 H24C 0.9800 .
C25 H25A 0.9800 .
C25 H25B 0.9800 .
C25 H25C 0.9800 .
C26 H26A 0.9800 .
C26 H26B 0.9800 .
C26 H26C 0.9800 .
C27 C28 1.426(7) .
C27 C31 1.436(7) .
C27 C32 1.523(7) .
C28 C29 1.426(7) .
C28 H28 0.9500 .
C29 C30 1.448(7) .
C29 C36 1.527(7) .
C30 C31 1.412(7) .
C30 H30 0.9500 .
C31 H31 0.9500 .
C32 C35 1.523(8) .
C32 C34 1.524(7) .
C32 C33 1.543(7) .
C33 H33A 0.9800 .
C33 H33B 0.9800 .
C33 H33C 0.9800 .
C34 H34A 0.9800 .
C34 H34B 0.9800 .
C34 H34C 0.9800 .
C35 H35A 0.9800 .
C35 H35B 0.9800 .
C35 H35C 0.9800 .
C36 C37 1.529(7) .
C36 C39 1.533(7) .
C36 C38 1.537(7) .
C37 H37A 0.9800 .
C37 H37B 0.9800 .
C37 H37C 0.9800 .
C38 H38A 0.9800 .
C38 H38B 0.9800 .
C38 H38C 0.9800 .
C39 H39A 0.9800 .
C39 H39B 0.9800 .
C39 H39C 0.9800 .
Cl5 Rh3 2.4389(14) 5_667
